data_7231763
loop_
_publ_author_name
'Zhao, Ruinan'
'Yang, Yaocheng'
'Wang, Xia'
'Ren, Peng'
'Zhang, Qian'
'Li, Dong'

_publ_section_title
;
 An efficient nickel/silver co-catalyzed remote C--H amination of
 8-aminoquinolines with azodicarboxylates at room temperature
;
_journal_issue 65
_journal_name_full 'RSC Advances'
_journal_page_first 37064
_journal_paper_doi 10.1039/C8RA07647B
_journal_volume 8
_journal_year 2018
_chemical_formula_moiety 'C17 H20 N4 O5'
_chemical_formula_sum 'C17 H20 N4 O5'
_chemical_formula_weight 360.37
_space_group_crystal_system monoclinic
_space_group_IT_number 14
_space_group_name_Hall '-P 2ybc'
_space_group_name_H-M_alt 'P 1 21/c 1'
_symmetry_space_group_name_Hall '-P 2ybc'
_symmetry_space_group_name_H-M 'P 1 21/c 1'
_atom_sites_solution_hydrogens mixed
_atom_sites_solution_primary direct
_audit_creation_date 2018-06-28
_audit_creation_method
;
Olex2 1.2
(compiled 2018.05.29 svn.r3508 for OlexSys, GUI svn.r5506)
;
_audit_update_record
;
2018-07-31 deposited with the CCDC.
2018-10-30 downloaded from the CCDC.
;
_cell_angle_alpha 90
_cell_angle_beta 105.591(6)
_cell_angle_gamma 90
_cell_formula_units_Z 4
_cell_length_a 9.3537(5)
_cell_length_b 22.3285(17)
_cell_length_c 8.8584(6)
_cell_measurement_reflns_used 2449
_cell_measurement_temperature 293(2)
_cell_measurement_theta_max 70.8500
_cell_measurement_theta_min 3.9460
_cell_volume 1782.0(2)
_computing_cell_refinement
;
CrysAlisPro, Agilent Technologies,
Version 1.171.37.35 (release 13-08-2014 CrysAlis171 .NET)
(compiled Aug 13 2014,18:06:01)
;
_computing_data_collection
;
CrysAlisPro, Agilent Technologies,
Version 1.171.37.35 (release 13-08-2014 CrysAlis171 .NET)
(compiled Aug 13 2014,18:06:01)
;
_computing_data_reduction
;
CrysAlisPro, Agilent Technologies,
Version 1.171.37.35 (release 13-08-2014 CrysAlis171 .NET)
(compiled Aug 13 2014,18:06:01)
;
_computing_molecular_graphics 'Olex2 (Dolomanov et al., 2009)'
_computing_publication_material 'Olex2 (Dolomanov et al., 2009)'
_computing_structure_refinement 'ShelXL (Sheldrick, 2015)'
_computing_structure_solution 'ShelXS (Sheldrick, 2008)'
_diffrn_ambient_temperature 293(2)
_diffrn_detector 'CCD plate'
_diffrn_detector_area_resol_mean 16.2312
_diffrn_detector_type Eos
_diffrn_measured_fraction_theta_full 0.995
_diffrn_measured_fraction_theta_max 0.995
_diffrn_measurement_details
;
#__ type_ start__ end____ width___ exp.time_
  1 omega -103.00   -8.00   1.0000    1.0000
omega____ theta____ kappa____ phi______ frames
    -      -33.5000  -77.0000 -120.0000 95

#__ type_ start__ end____ width___ exp.time_
  2 omega  -35.00   -9.00   1.0000    1.0000
omega____ theta____ kappa____ phi______ frames
    -      -33.5000  -77.0000 -120.0000 26

#__ type_ start__ end____ width___ exp.time_
  3 omega   69.00  106.00   1.0000    1.0000
omega____ theta____ kappa____ phi______ frames
    -       36.4734   77.0000   90.0000 37

#__ type_ start__ end____ width___ exp.time_
  4 omega -103.00  -52.00   1.0000    1.0000
omega____ theta____ kappa____ phi______ frames
    -      -33.5000  -77.0000 -120.0000 51

#__ type_ start__ end____ width___ exp.time_
  5 omega  -33.00   54.00   1.0000    1.0000
omega____ theta____ kappa____ phi______ frames
    -       36.4734  -37.0000  -60.0000 87

#__ type_ start__ end____ width___ exp.time_
  6 omega   19.00   57.00   1.0000    1.0000
omega____ theta____ kappa____ phi______ frames
    -       36.4734   77.0000   90.0000 38

#__ type_ start__ end____ width___ exp.time_
  7 omega   60.00   87.00   1.0000    1.0000
omega____ theta____ kappa____ phi______ frames
    -       36.4734   77.0000   60.0000 27

#__ type_ start__ end____ width___ exp.time_
  8 omega   66.00   97.00   1.0000    1.0000
omega____ theta____ kappa____ phi______ frames
    -       36.4734  178.0000   30.0000 31

#__ type_ start__ end____ width___ exp.time_
  9 omega   12.00   46.00   1.0000    1.0000
omega____ theta____ kappa____ phi______ frames
    -       36.4734   77.0000   60.0000 34

#__ type_ start__ end____ width___ exp.time_
 10 omega   53.00  107.00   1.0000    2.5000
omega____ theta____ kappa____ phi______ frames
    -      108.0000  -94.0000 -150.0000 54

#__ type_ start__ end____ width___ exp.time_
 11 omega   89.00  159.00   1.0000    2.5000
omega____ theta____ kappa____ phi______ frames
    -      108.0000   45.0000    0.0000 70

#__ type_ start__ end____ width___ exp.time_
 12 omega   56.00   82.00   1.0000    2.5000
omega____ theta____ kappa____ phi______ frames
    -      108.0000  -45.0000  -90.0000 26

#__ type_ start__ end____ width___ exp.time_
 13 omega   39.00  133.00   1.0000    2.5000
omega____ theta____ kappa____ phi______ frames
    -      108.0000  -77.0000  -60.0000 94

#__ type_ start__ end____ width___ exp.time_
 14 omega   44.00   81.00   1.0000    2.5000
omega____ theta____ kappa____ phi______ frames
    -      108.0000  -30.0000   30.0000 37

#__ type_ start__ end____ width___ exp.time_
 15 omega   64.00   99.00   1.0000    2.5000
omega____ theta____ kappa____ phi______ frames
    -      108.0000  -45.0000   60.0000 35

#__ type_ start__ end____ width___ exp.time_
 16 omega   53.00   98.00   1.0000    2.5000
omega____ theta____ kappa____ phi______ frames
    -      108.0000  -45.0000 -180.0000 45

#__ type_ start__ end____ width___ exp.time_
 17 omega   48.00  107.00   1.0000    2.5000
omega____ theta____ kappa____ phi______ frames
    -      108.0000  -94.0000  120.0000 59

#__ type_ start__ end____ width___ exp.time_
 18 omega   94.00  151.00   1.0000    2.5000
omega____ theta____ kappa____ phi______ frames
    -      108.0000   77.0000   30.0000 57

#__ type_ start__ end____ width___ exp.time_
 19 omega  -48.00  -15.00   1.0000    1.0000
omega____ theta____ kappa____ phi______ frames
    -      -33.5000  -57.0000   90.0000 33
;
_diffrn_measurement_device 'four-circle diffractometer'
_diffrn_measurement_device_type 'Xcalibur, Eos, Gemini'
_diffrn_measurement_method '\w scans'
_diffrn_orient_matrix_UB_11 0.1103681000
_diffrn_orient_matrix_UB_12 -0.0513337000
_diffrn_orient_matrix_UB_13 0.0002303000
_diffrn_orient_matrix_UB_21 0.0147489000
_diffrn_orient_matrix_UB_22 0.0209966000
_diffrn_orient_matrix_UB_23 -0.1608891000
_diffrn_orient_matrix_UB_31 0.1298230000
_diffrn_orient_matrix_UB_32 0.0411761000
_diffrn_orient_matrix_UB_33 0.0818795000
_diffrn_radiation_monochromator graphite
_diffrn_radiation_probe x-ray
_diffrn_radiation_type CuK\a
_diffrn_radiation_wavelength 1.54184
_diffrn_reflns_av_R_equivalents 0.0228
_diffrn_reflns_av_unetI/netI 0.0307
_diffrn_reflns_Laue_measured_fraction_full 0.995
_diffrn_reflns_Laue_measured_fraction_max 0.995
_diffrn_reflns_limit_h_max 11
_diffrn_reflns_limit_h_min -10
_diffrn_reflns_limit_k_max 26
_diffrn_reflns_limit_k_min -16
_diffrn_reflns_limit_l_max 10
_diffrn_reflns_limit_l_min -9
_diffrn_reflns_number 6810
_diffrn_reflns_point_group_measured_fraction_full 0.995
_diffrn_reflns_point_group_measured_fraction_max 0.995
_diffrn_reflns_theta_full 67.124
_diffrn_reflns_theta_max 67.124
_diffrn_reflns_theta_min 3.960
_diffrn_source 'Enhance (Cu) X-ray Source'
_exptl_absorpt_coefficient_mu 0.843
_exptl_absorpt_correction_T_max 1.00000
_exptl_absorpt_correction_T_min 0.94499
_exptl_absorpt_correction_type multi-scan
_exptl_absorpt_process_details
;
CrysAlisPro, Agilent Technologies,
Version 1.171.37.35 (release 13-08-2014 CrysAlis171 .NET)
(compiled Aug 13 2014,18:06:01)
Empirical absorption correction using spherical harmonics,
 implemented in SCALE3 ABSPACK scaling algorithm.
;
_exptl_crystal_colour colourless
_exptl_crystal_colour_primary colourless
_exptl_crystal_density_diffrn 1.343
_exptl_crystal_description prism
_exptl_crystal_F_000 760
_exptl_crystal_size_max 0.17
_exptl_crystal_size_mid 0.14
_exptl_crystal_size_min 0.13
_refine_diff_density_max 0.254
_refine_diff_density_min -0.206
_refine_diff_density_rms 0.037
_refine_ls_extinction_coef 0.0044(4)
_refine_ls_extinction_expression Fc^*^=kFc[1+0.001xFc^2^\l^3^/sin(2\q)]^-1/4^
_refine_ls_extinction_method 'SHELXL-2014/7 (Sheldrick 2014'
_refine_ls_goodness_of_fit_ref 1.050
_refine_ls_hydrogen_treatment mixed
_refine_ls_matrix_type full
_refine_ls_number_parameters 247
_refine_ls_number_reflns 3166
_refine_ls_number_restraints 1
_refine_ls_restrained_S_all 1.050
_refine_ls_R_factor_all 0.0560
_refine_ls_R_factor_gt 0.0436
_refine_ls_shift/su_max 0.001
_refine_ls_shift/su_mean 0.000
_refine_ls_structure_factor_coef Fsqd
_refine_ls_weighting_details 'w=1/[\s^2^(Fo^2^)+(0.0552P)^2^+0.3850P] where P=(Fo^2^+2Fc^2^)/3'
_refine_ls_weighting_scheme calc
_refine_ls_wR_factor_gt 0.1129
_refine_ls_wR_factor_ref 0.1236
_reflns_Friedel_coverage 0.000
_reflns_number_gt 2496
_reflns_number_total 3166
_reflns_threshold_expression 'I > 2\s(I)'
_cod_data_source_file c8ra07647b2.cif
_cod_data_source_block 201806304
_cod_database_code 7231763
_shelx_shelxl_version_number 2014/7
_chemical_oxdiff_formula C15H15O3N1Zn
_shelx_space_group_comment
;
The symmetry employed for this shelxl refinement is uniquely defined
by the following loop, which should always be used as a source of
symmetry information in preference to the above space-group names.
They are only intended as comments.
;
_shelx_estimated_absorpt_t_max 0.898
_shelx_estimated_absorpt_t_min 0.870
_reflns_odcompleteness_completeness 99.51
_reflns_odcompleteness_iscentric 1
_reflns_odcompleteness_theta 66.97
_olex2_refinement_description
;
1. Fixed Uiso
 At 1.2 times of:
  All C(H) groups, All C(H,H) groups
 At 1.5 times of:
  All C(H,H,H) groups
2. Restrained distances
 N2-H2A
 0.87 with sigma of 0.02
3.a Secondary CH2 refined with riding coordinates:
 C13(H13A,H13B), C16(H16A,H16B)
3.b Aromatic/amide H refined with riding coordinates:
 C1(H1), C2(H2), C3(H3), C7(H7), C8(H8)
3.c Idealised Me refined as rotating group:
 C11(H11A,H11B,H11C), C14(H14A,H14B,H14C), C17(H17A,H17B,H17C)
;
_olex2_submission_special_instructions 'No special instructions were received'

loop_
_space_group_symop_operation_xyz
'x, y, z'
'-x, y+1/2, -z+1/2'
'-x, -y, -z'
'x, -y-1/2, z-1/2'

loop_
_atom_site_label
_atom_site_type_symbol
_atom_site_fract_x
_atom_site_fract_y
_atom_site_fract_z
_atom_site_U_iso_or_equiv
_atom_site_adp_type
_atom_site_occupancy
_atom_site_site_symmetry_order
_atom_site_calc_flag
_atom_site_refinement_flags_posn
C1 C 0.3328(3) 0.77482(10) 0.4952(3) 0.0570(5) Uani 1 1 d .
H1 H 0.3590 0.8125 0.5383 0.068 Uiso 1 1 calc R
C2 C 0.4179(3) 0.72601(11) 0.5660(3) 0.0609(6) Uani 1 1 d .
H2 H 0.4990 0.7314 0.6525 0.073 Uiso 1 1 calc R
C3 C 0.3798(2) 0.67017(10) 0.5059(2) 0.0532(5) Uani 1 1 d .
H3 H 0.4354 0.6371 0.5510 0.064 Uiso 1 1 calc R
C4 C 0.2560(2) 0.66269(8) 0.3754(2) 0.0406(4) Uani 1 1 d .
C5 C 0.1791(2) 0.71542(8) 0.3105(2) 0.0421(4) Uani 1 1 d .
C6 C 0.0549(2) 0.71131(8) 0.1746(2) 0.0447(4) Uani 1 1 d .
C7 C 0.0126(2) 0.65661(9) 0.1087(2) 0.0473(5) Uani 1 1 d .
H7 H -0.0656 0.6539 0.0183 0.057 Uiso 1 1 calc R
C8 C 0.0863(2) 0.60435(9) 0.1764(2) 0.0441(4) Uani 1 1 d .
H8 H 0.0538 0.5674 0.1319 0.053 Uiso 1 1 calc R
C9 C 0.2045(2) 0.60669(8) 0.3059(2) 0.0399(4) Uani 1 1 d .
C10 C -0.1374(3) 0.77657(11) 0.0033(3) 0.0611(6) Uani 1 1 d .
C11 C -0.1810(4) 0.84166(12) -0.0138(4) 0.0871(9) Uani 1 1 d .
H11A H -0.1865 0.8571 0.0857 0.131 Uiso 1 1 calc GR
H11B H -0.2762 0.8456 -0.0886 0.131 Uiso 1 1 calc GR
H11C H -0.1083 0.8638 -0.0493 0.131 Uiso 1 1 calc GR
C12 C 0.25135(19) 0.52467(8) 0.5004(2) 0.0391(4) Uani 1 1 d .
C13 C 0.1103(2) 0.53084(10) 0.6873(2) 0.0544(5) Uani 1 1 d .
H13A H 0.1227 0.4877 0.6903 0.065 Uiso 1 1 calc R
H13B H 0.0066 0.5395 0.6780 0.065 Uiso 1 1 calc R
C14 C 0.2027(3) 0.55700(13) 0.8337(3) 0.0743(7) Uani 1 1 d .
H14A H 0.1916 0.5998 0.8302 0.111 Uiso 1 1 calc GR
H14B H 0.3049 0.5469 0.8454 0.111 Uiso 1 1 calc GR
H14C H 0.1719 0.5414 0.9210 0.111 Uiso 1 1 calc GR
C15 C 0.3191(2) 0.47152(9) 0.2206(2) 0.0428(4) Uani 1 1 d .
C16 C 0.4033(2) 0.38594(10) 0.1095(3) 0.0553(5) Uani 1 1 d .
H16A H 0.3187 0.3666 0.1323 0.066 Uiso 1 1 calc R
H16B H 0.4878 0.3593 0.1426 0.066 Uiso 1 1 calc R
C17 C 0.3710(3) 0.39629(13) -0.0622(3) 0.0766(8) Uani 1 1 d .
H17A H 0.3530 0.3586 -0.1161 0.115 Uiso 1 1 calc GR
H17B H 0.4544 0.4157 -0.0851 0.115 Uiso 1 1 calc GR
H17C H 0.2848 0.4213 -0.0961 0.115 Uiso 1 1 calc GR
N1 N 0.2181(2) 0.77099(8) 0.3717(2) 0.0501(4) Uani 1 1 d .
N2 N -0.0120(2) 0.76602(8) 0.1201(2) 0.0557(5) Uani 1 1 d D
H2A H 0.028(2) 0.7957(9) 0.175(2) 0.058(7) Uiso 1 1 d D
N3 N 0.27848(18) 0.55299(7) 0.37396(18) 0.0435(4) Uani 1 1 d .
N4 N 0.37051(18) 0.52382(7) 0.29692(19) 0.0438(4) Uani 1 1 d .
H4 H 0.463(2) 0.5274(9) 0.348(2) 0.043(5) Uiso 1 1 d .
O1 O -0.2058(2) 0.73800(8) -0.0803(3) 0.0939(7) Uani 1 1 d .
O2 O 0.31052(14) 0.47826(6) 0.55479(16) 0.0476(4) Uani 1 1 d .
O3 O 0.15110(15) 0.55495(6) 0.55173(16) 0.0494(4) Uani 1 1 d .
O4 O 0.19112(15) 0.45623(7) 0.17824(18) 0.0563(4) Uani 1 1 d .
O5 O 0.43503(15) 0.44137(6) 0.19732(18) 0.0547(4) Uani 1 1 d .

loop_
_atom_site_aniso_label
_atom_site_aniso_U_11
_atom_site_aniso_U_22
_atom_site_aniso_U_33
_atom_site_aniso_U_23
_atom_site_aniso_U_13
_atom_site_aniso_U_12
C1 0.0710(14) 0.0448(11) 0.0547(12) -0.0033(9) 0.0161(11) -0.0123(10)
C2 0.0641(14) 0.0601(13) 0.0516(12) -0.0003(10) 0.0035(10) -0.0109(11)
C3 0.0553(12) 0.0500(12) 0.0503(11) 0.0052(9) 0.0073(9) 0.0010(9)
C4 0.0431(10) 0.0419(10) 0.0389(9) 0.0037(8) 0.0145(8) 0.0006(8)
C5 0.0485(10) 0.0378(10) 0.0436(10) 0.0015(8) 0.0185(8) -0.0020(8)
C6 0.0467(10) 0.0402(10) 0.0485(11) 0.0067(8) 0.0153(9) 0.0052(8)
C7 0.0465(10) 0.0456(11) 0.0467(11) 0.0037(8) 0.0073(9) 0.0033(8)
C8 0.0471(10) 0.0391(10) 0.0480(10) -0.0016(8) 0.0158(8) 0.0003(8)
C9 0.0433(10) 0.0382(10) 0.0411(10) 0.0045(8) 0.0163(8) 0.0052(8)
C10 0.0608(13) 0.0484(12) 0.0666(14) 0.0094(11) 0.0044(11) 0.0077(10)
C11 0.092(2) 0.0555(15) 0.097(2) 0.0135(14) -0.0045(16) 0.0205(14)
C12 0.0361(9) 0.0364(9) 0.0410(9) -0.0016(7) 0.0039(7) -0.0027(7)
C13 0.0576(12) 0.0576(13) 0.0544(12) 0.0035(10) 0.0261(10) -0.0041(10)
C14 0.0827(17) 0.0874(19) 0.0565(14) -0.0083(13) 0.0251(13) -0.0077(14)
C15 0.0400(10) 0.0463(11) 0.0427(10) 0.0018(8) 0.0119(8) 0.0040(8)
C16 0.0583(12) 0.0472(12) 0.0587(13) -0.0091(10) 0.0131(10) 0.0060(10)
C17 0.0825(17) 0.0831(19) 0.0585(14) -0.0060(13) 0.0094(13) 0.0140(14)
N1 0.0613(10) 0.0396(9) 0.0510(9) 0.0003(7) 0.0176(8) -0.0032(8)
N2 0.0619(11) 0.0390(9) 0.0608(11) 0.0044(8) 0.0075(9) 0.0068(8)
N3 0.0472(9) 0.0407(9) 0.0457(9) 0.0041(7) 0.0180(7) 0.0092(7)
N4 0.0358(8) 0.0449(9) 0.0513(9) -0.0031(7) 0.0129(7) 0.0038(7)
O1 0.0884(13) 0.0557(11) 0.1075(16) 0.0063(10) -0.0258(12) 0.0065(10)
O2 0.0442(7) 0.0384(7) 0.0563(8) 0.0071(6) 0.0067(6) 0.0014(6)
O3 0.0558(8) 0.0478(8) 0.0498(8) 0.0069(6) 0.0233(6) 0.0090(6)
O4 0.0385(7) 0.0632(9) 0.0656(9) -0.0100(7) 0.0111(6) -0.0032(6)
O5 0.0428(7) 0.0521(8) 0.0704(9) -0.0166(7) 0.0173(7) 0.0044(6)

loop_
_atom_type_symbol
_atom_type_description
_atom_type_scat_dispersion_real
_atom_type_scat_dispersion_imag
_atom_type_scat_source
C C 0.0181 0.0091 'International Tables Vol C Tables 4.2.6.8 and 6.1.1.4'
H H 0.0000 0.0000 'International Tables Vol C Tables 4.2.6.8 and 6.1.1.4'
N N 0.0311 0.0180 'International Tables Vol C Tables 4.2.6.8 and 6.1.1.4'
O O 0.0492 0.0322 'International Tables Vol C Tables 4.2.6.8 and 6.1.1.4'

loop_
_geom_angle_atom_site_label_1
_geom_angle_atom_site_label_2
_geom_angle_atom_site_label_3
_geom_angle
C2 C1 H1 117.9
N1 C1 H1 117.9
N1 C1 C2 124.3(2)
C1 C2 H2 120.6
C3 C2 C1 118.7(2)
C3 C2 H2 120.6
C2 C3 H3 120.0
C2 C3 C4 120.0(2)
C4 C3 H3 120.0
C3 C4 C5 116.70(18)
C3 C4 C9 124.66(18)
C5 C4 C9 118.64(17)
C4 C5 C6 119.70(17)
N1 C5 C4 122.81(18)
N1 C5 C6 117.50(17)
C7 C6 C5 119.49(17)
C7 C6 N2 125.65(18)
N2 C6 C5 114.85(17)
C6 C7 H7 119.7
C6 C7 C8 120.53(18)
C8 C7 H7 119.7
C7 C8 H8 119.3
C9 C8 C7 121.40(18)
C9 C8 H8 119.3
C4 C9 N3 119.01(16)
C8 C9 C4 120.18(17)
C8 C9 N3 120.81(17)
N2 C10 C11 113.5(2)
O1 C10 C11 123.0(2)
O1 C10 N2 123.5(2)
C10 C11 H11A 109.5
C10 C11 H11B 109.5
C10 C11 H11C 109.5
H11A C11 H11B 109.5
H11A C11 H11C 109.5
H11B C11 H11C 109.5
O2 C12 N3 123.76(17)
O2 C12 O3 125.90(17)
O3 C12 N3 110.34(15)
H13A C13 H13B 108.0
C14 C13 H13A 109.5
C14 C13 H13B 109.5
O3 C13 H13A 109.5
O3 C13 H13B 109.5
O3 C13 C14 110.94(18)
C13 C14 H14A 109.5
C13 C14 H14B 109.5
C13 C14 H14C 109.5
H14A C14 H14B 109.5
H14A C14 H14C 109.5
H14B C14 H14C 109.5
O4 C15 N4 125.66(18)
O4 C15 O5 126.03(18)
O5 C15 N4 108.28(15)
H16A C16 H16B 107.9
C17 C16 H16A 109.2
C17 C16 H16B 109.2
O5 C16 H16A 109.2
O5 C16 H16B 109.2
O5 C16 C17 111.85(19)
C16 C17 H17A 109.5
C16 C17 H17B 109.5
C16 C17 H17C 109.5
H17A C17 H17B 109.5
H17A C17 H17C 109.5
H17B C17 H17C 109.5
C1 N1 C5 117.50(18)
C6 N2 H2A 113.3(16)
C10 N2 C6 128.9(2)
C10 N2 H2A 117.4(16)
C12 N3 C9 123.81(15)
C12 N3 N4 117.33(15)
N4 N3 C9 118.42(15)
C15 N4 N3 117.29(15)
C15 N4 H4 120.4(14)
N3 N4 H4 111.2(13)
C12 O3 C13 117.30(15)
C15 O5 C16 117.06(16)

loop_
_geom_bond_atom_site_label_1
_geom_bond_atom_site_label_2
_geom_bond_distance
C1 H1 0.9300
C1 C2 1.395(3)
C1 N1 1.313(3)
C2 H2 0.9300
C2 C3 1.365(3)
C3 H3 0.9300
C3 C4 1.409(3)
C4 C5 1.418(3)
C4 C9 1.419(3)
C5 C6 1.434(3)
C5 N1 1.364(2)
C6 C7 1.366(3)
C6 N2 1.398(2)
C7 H7 0.9300
C7 C8 1.405(3)
C8 H8 0.9300
C8 C9 1.363(3)
C9 N3 1.434(2)
C10 C11 1.506(3)
C10 N2 1.360(3)
C10 O1 1.202(3)
C11 H11A 0.9600
C11 H11B 0.9600
C11 H11C 0.9600
C12 N3 1.368(2)
C12 O2 1.212(2)
C12 O3 1.332(2)
C13 H13A 0.9700
C13 H13B 0.9700
C13 C14 1.472(3)
C13 O3 1.458(2)
C14 H14A 0.9600
C14 H14B 0.9600
C14 H14C 0.9600
C15 N4 1.370(2)
C15 O4 1.204(2)
C15 O5 1.338(2)
C16 H16A 0.9700
C16 H16B 0.9700
C16 C17 1.487(3)
C16 O5 1.449(2)
C17 H17A 0.9600
C17 H17B 0.9600
C17 H17C 0.9600
N2 H2A 0.848(16)
N3 N4 1.395(2)
N4 H4 0.87(2)

loop_
_geom_hbond_atom_site_label_D
_geom_hbond_atom_site_label_H
_geom_hbond_atom_site_label_A
_geom_hbond_distance_DH
_geom_hbond_distance_HA
_geom_hbond_distance_DA
_geom_hbond_angle_DHA
_geom_hbond_site_symmetry_A
N4 H4 O2 0.87(2) 2.06(2) 2.919(2) 168.8(19) 3_666

loop_
_geom_torsion_atom_site_label_1
_geom_torsion_atom_site_label_2
_geom_torsion_atom_site_label_3
_geom_torsion_atom_site_label_4
_geom_torsion
C1 C2 C3 C4 -0.4(3)
C2 C1 N1 C5 0.9(3)
C2 C3 C4 C5 1.6(3)
C2 C3 C4 C9 -178.41(19)
C3 C4 C5 C6 178.10(17)
C3 C4 C5 N1 -1.7(3)
C3 C4 C9 C8 -177.86(18)
C3 C4 C9 N3 2.2(3)
C4 C5 C6 C7 -0.3(3)
C4 C5 C6 N2 -179.63(17)
C4 C5 N1 C1 0.5(3)
C4 C9 N3 C12 82.0(2)
C4 C9 N3 N4 -105.86(19)
C5 C4 C9 C8 2.1(3)
C5 C4 C9 N3 -177.86(16)
C5 C6 C7 C8 2.4(3)
C5 C6 N2 C10 -174.2(2)
C6 C5 N1 C1 -179.34(18)
C6 C7 C8 C9 -2.2(3)
C7 C6 N2 C10 6.6(4)
C7 C8 C9 C4 -0.1(3)
C7 C8 C9 N3 179.85(16)
C8 C9 N3 C12 -98.0(2)
C8 C9 N3 N4 74.2(2)
C9 C4 C5 C6 -1.9(3)
C9 C4 C5 N1 178.30(17)
C9 N3 N4 C15 -106.46(19)
C11 C10 N2 C6 175.8(2)
C12 N3 N4 C15 66.2(2)
C14 C13 O3 C12 92.6(2)
C17 C16 O5 C15 87.2(2)
N1 C1 C2 C3 -1.0(4)
N1 C5 C6 C7 179.49(18)
N1 C5 C6 N2 0.2(3)
N2 C6 C7 C8 -178.43(19)
N3 C12 O3 C13 -179.59(16)
N4 C15 O5 C16 -176.47(16)
O1 C10 N2 C6 -5.5(4)
O2 C12 N3 C9 177.59(17)
O2 C12 N3 N4 5.3(3)
O2 C12 O3 C13 1.1(3)
O3 C12 N3 C9 -1.7(2)
O3 C12 N3 N4 -173.97(15)
O4 C15 N4 N3 20.8(3)
O4 C15 O5 C16 1.7(3)
O5 C15 N4 N3 -161.07(15)
